data_2016688
loop_
_publ_author_name
'Orozco, Fabi\'an'
'Low, John N.'
'Cobo, Justo'
'Glidewell, Christopher'

_publ_section_title
;Dimethyl
 6-[1,2-bis(methoxycarbonyl)-2-(triphenyl-\l^5^-phosphanylidene)ethylideneamino]-2-methylsulfanyl-3,4-pyridinedicarboxylate
 forms a chain of hydrogen-bonded rings
;
_journal_coeditor_code SK3237
_journal_issue 7
_journal_name_full 'Acta Crystallographica Section C'
_journal_page_first o379
_journal_page_last o381
_journal_paper_doi 10.1107/S0108270108016429
_journal_volume 64
_journal_year 2008
_chemical_formula_iupac 'C34 H31 N2 O8 P S'
_chemical_formula_moiety 'C34 H31 N2 O8 P S'
_chemical_formula_sum 'C34 H31 N2 O8 P S'
_chemical_formula_weight 658.64
_chemical_name_systematic
;
Dimethyl 6-[1,2-bis(methoxycarbonyl)-2-(triphenyl-\l^5^-
phosphanylidene)ethylideneamino]-2-methylsulfanyl-3,4-pyridinedicarboxylate
;
_space_group_IT_number 14
_symmetry_cell_setting monoclinic
_symmetry_space_group_name_Hall '-P 2yn'
_symmetry_space_group_name_H-M 'P 1 21/n 1'
_atom_sites_solution_hydrogens geom
_atom_sites_solution_primary direct
_atom_sites_solution_secondary difmap
_cell_angle_alpha 90.00
_cell_angle_beta 109.499(8)
_cell_angle_gamma 90.00
_cell_formula_units_Z 4
_cell_length_a 14.8046(12)
_cell_length_b 12.0095(12)
_cell_length_c 18.9720(16)
_cell_measurement_reflns_used 7297
_cell_measurement_temperature 120(2)
_cell_measurement_theta_max 27.51
_cell_measurement_theta_min 3.05
_cell_volume 3179.7(5)
_computing_cell_refinement 'DIRAX/LSQ (Duisenberg <i>et al.</i>,  2000)'
_computing_data_collection 'COLLECT (Hooft, 1999)'
_computing_data_reduction 'EVALCCD (Duisenberg <i>et al.</i>,  2003)'
_computing_molecular_graphics 'PLATON (Spek, 2003)'
_computing_publication_material 'SHELXL97 (Sheldrick, 2008) and PRPKAPPA (Ferguson, 1999)'
_computing_structure_refinement 'OSCAIL (McArdle, 2003) and SHELXL97 (Sheldrick, 2008)'
_computing_structure_solution 'SIR2004 (Burla <i>et al.</i>,  2005)'
_diffrn_ambient_temperature 120(2)
_diffrn_detector_area_resol_mean 9.091
_diffrn_measured_fraction_theta_full 0.998
_diffrn_measured_fraction_theta_max 0.998
_diffrn_measurement_device_type 'Bruker--Nonius KappaCCD'
_diffrn_measurement_method '\f and \w'
_diffrn_radiation_monochromator graphite
_diffrn_radiation_source 'Bruker-Nonius FR591 rotating anode'
_diffrn_radiation_type 'Mo K\a'
_diffrn_radiation_wavelength 0.71073
_diffrn_reflns_av_R_equivalents 0.0749
_diffrn_reflns_av_sigmaI/netI 0.0580
_diffrn_reflns_limit_h_max 19
_diffrn_reflns_limit_h_min -19
_diffrn_reflns_limit_k_max 15
_diffrn_reflns_limit_k_min -15
_diffrn_reflns_limit_l_max 24
_diffrn_reflns_limit_l_min -24
_diffrn_reflns_number 68029
_diffrn_reflns_theta_full 27.51
_diffrn_reflns_theta_max 27.51
_diffrn_reflns_theta_min 3.05
_diffrn_standards_decay_% 0
_diffrn_standards_number 0
_exptl_absorpt_coefficient_mu 0.208
_exptl_absorpt_correction_T_max 0.979
_exptl_absorpt_correction_T_min 0.942
_exptl_absorpt_correction_type multi-scan
_exptl_absorpt_process_details '(SADABS; Sheldrick, 2003)'
_exptl_crystal_colour colourless
_exptl_crystal_density_diffrn 1.376
_exptl_crystal_density_method 'not measured'
_exptl_crystal_description block
_exptl_crystal_F_000 1376
_exptl_crystal_size_max 0.32
_exptl_crystal_size_mid 0.21
_exptl_crystal_size_min 0.10
_refine_diff_density_max 0.375
_refine_diff_density_min -0.361
_refine_ls_extinction_method none
_refine_ls_goodness_of_fit_ref 1.095
_refine_ls_hydrogen_treatment constr
_refine_ls_matrix_type full
_refine_ls_number_parameters 420
_refine_ls_number_reflns 7297
_refine_ls_number_restraints 0
_refine_ls_restrained_S_all 1.095
_refine_ls_R_factor_all 0.1043
_refine_ls_R_factor_gt 0.0553
_refine_ls_shift/su_max 0.000
_refine_ls_shift/su_mean 0.000
_refine_ls_structure_factor_coef Fsqd
_refine_ls_weighting_details 'w=1/[\s^2^(Fo^2^)+(0.0198P)^2^+3.9308P] where P=(Fo^2^+2Fc^2^)/3'
_refine_ls_weighting_scheme calc
_refine_ls_wR_factor_gt 0.0884
_refine_ls_wR_factor_ref 0.1043
_reflns_number_gt 4859
_reflns_number_total 7297
_reflns_threshold_expression I>2\s(I)
_cod_data_source_file sk3237.cif
_cod_data_source_block I
_cod_depositor_comments
;
The following automatic conversions were performed:
'_exptl_absorpt_correction_type' value 'Multi-scan' changed to
'multi-scan' according to
'/home/saulius/struct/CIF-dictionaries/cif_core.dic' dictionary named
'cif_core.dic' version 2.4.1 from 2010-06-29.

Automatic conversion script
Id: cif_fix_enum 1527 2010-12-29 10:47:43Z saulius 

The following automatic conversions were performed:

'_exptl_absorpt_correction_type' value 'Multi-scan' changed to
'multi-scan' according to
/home/saulius/struct/CIF-dictionaries/cif_core.dic dictionary named
'cif_core.dic' version 2.4.1 from 2010-06-29.

Automatic conversion script
Id: cif_fix_values 1715 2011-07-08 13:25:40Z adriana 
;
_cod_original_sg_symbol_H-M 'P 21/n'
_cod_database_code 2016688
_cod_database_fobs_code 2016688

loop_
_symmetry_equiv_pos_as_xyz
'x, y, z'
'-x+1/2, y+1/2, -z+1/2'
'-x, -y, -z'
'x-1/2, -y-1/2, z-1/2'

loop_
_atom_site_type_symbol
_atom_site_label
_atom_site_fract_x
_atom_site_fract_y
_atom_site_fract_z
_atom_site_U_iso_or_equiv
_atom_site_adp_type
_atom_site_calc_flag
_atom_site_refinement_flags
_atom_site_occupancy
S S2 0.74173(5) 0.56098(6) 0.37156(4) 0.02837(16) Uani d . 1
P P9 0.47168(4) 0.05220(5) 0.25395(3) 0.01546(13) Uani d . 1
O O31 0.66366(16) 0.74853(18) 0.43157(13) 0.0486(6) Uani d . 1
O O32 0.58270(13) 0.68317(14) 0.50383(9) 0.0267(4) Uani d . 1
O O41 0.39904(13) 0.71695(14) 0.39923(10) 0.0278(4) Uani d . 1
O O42 0.35397(12) 0.55774(14) 0.44002(10) 0.0251(4) Uani d . 1
O O71 0.49018(13) 0.43501(14) 0.14740(10) 0.0249(4) Uani d . 1
O O72 0.61009(12) 0.31050(13) 0.16831(9) 0.0208(4) Uani d . 1
O O81 0.50517(13) 0.03683(14) 0.09866(9) 0.0256(4) Uani d . 1
O O82 0.44688(12) 0.20833(14) 0.06575(9) 0.0202(4) Uani d . 1
N N1 0.58947(14) 0.42991(16) 0.32063(11) 0.0177(4) Uani d . 1
N N6 0.46794(14) 0.29495(15) 0.27623(11) 0.0154(4) Uani d . 1
C C2 0.62252(17) 0.5220(2) 0.36065(13) 0.0191(5) Uani d . 1
C C3 0.56855(17) 0.58407(19) 0.39514(13) 0.0188(5) Uani d . 1
C C4 0.47571(17) 0.54667(19) 0.38571(12) 0.0166(5) Uani d . 1
C C5 0.44245(17) 0.44979(19) 0.34681(12) 0.0164(5) Uani d . 1
C C6 0.50129(17) 0.39372(19) 0.31402(12) 0.0157(5) Uani d . 1
C C7 0.48687(16) 0.26589(19) 0.21604(12) 0.0149(5) Uani d . 1
C C8 0.47266(16) 0.15495(18) 0.18875(13) 0.0151(5) Uani d . 1
C C21 0.77980(19) 0.4421(3) 0.33141(17) 0.0367(7) Uani d . 1
C C31 0.61049(19) 0.6809(2) 0.44344(14) 0.0250(6) Uani d . 1
C C32 0.6070(2) 0.7815(2) 0.54975(17) 0.0420(8) Uani d . 1
C C41 0.40768(18) 0.6180(2) 0.40989(13) 0.0196(5) Uani d . 1
C C42 0.2858(2) 0.6214(2) 0.46393(16) 0.0316(7) Uani d . 1
C C71 0.52783(17) 0.34875(19) 0.17355(13) 0.0178(5) Uani d . 1
C C72 0.6510(2) 0.3769(2) 0.12290(16) 0.0334(7) Uani d . 1
C C81 0.47788(16) 0.12416(19) 0.11601(13) 0.0165(5) Uani d . 1
C C82 0.4688(2) 0.1922(2) -0.00229(14) 0.0343(7) Uani d . 1
C C911 0.57495(17) 0.0724(2) 0.33703(13) 0.0204(5) Uani d . 1
C C912 0.5754(2) 0.0405(2) 0.40736(14) 0.0312(6) Uani d . 1
C C913 0.6573(2) 0.0550(3) 0.46885(16) 0.0400(7) Uani d . 1
C C914 0.7388(2) 0.1008(2) 0.46113(16) 0.0337(7) Uani d . 1
C C915 0.73912(19) 0.1322(2) 0.39129(16) 0.0304(6) Uani d . 1
C C916 0.65755(18) 0.1185(2) 0.32905(15) 0.0259(6) Uani d . 1
C C921 0.36350(16) 0.0474(2) 0.27783(12) 0.0159(5) Uani d . 1
C C922 0.34509(17) -0.0475(2) 0.31377(13) 0.0196(5) Uani d . 1
C C923 0.26194(17) -0.0535(2) 0.33151(13) 0.0220(5) Uani d . 1
C C924 0.19690(18) 0.0335(2) 0.31356(13) 0.0221(6) Uani d . 1
C C925 0.21404(17) 0.1267(2) 0.27668(13) 0.0202(5) Uani d . 1
C C926 0.29722(17) 0.13390(19) 0.25848(13) 0.0173(5) Uani d . 1
C C931 0.47811(19) -0.08571(19) 0.21800(14) 0.0220(6) Uani d . 1
C C932 0.5556(2) -0.1549(2) 0.25078(16) 0.0324(7) Uani d . 1
C C933 0.5577(3) -0.2602(2) 0.2195(2) 0.0468(9) Uani d . 1
C C934 0.4845(3) -0.2932(2) 0.1572(2) 0.0493(10) Uani d . 1
C C935 0.4065(3) -0.2253(2) 0.12509(19) 0.0418(8) Uani d . 1
C C936 0.4025(2) -0.1219(2) 0.15592(15) 0.0299(6) Uani d . 1
H H5 0.3808 0.4216 0.3423 0.020 Uiso calc R 1
H H21A 0.7712 0.3745 0.3574 0.055 Uiso calc R 1
H H21B 0.8476 0.4503 0.3366 0.055 Uiso calc R 1
H H21C 0.7414 0.4365 0.2783 0.055 Uiso calc R 1
H H32A 0.6767 0.7912 0.5680 0.063 Uiso calc R 1
H H32B 0.5841 0.7735 0.5924 0.063 Uiso calc R 1
H H32C 0.5767 0.8466 0.5201 0.063 Uiso calc R 1
H H42A 0.3203 0.6756 0.5020 0.047 Uiso calc R 1
H H42B 0.2496 0.5708 0.4850 0.047 Uiso calc R 1
H H42C 0.2415 0.6606 0.4209 0.047 Uiso calc R 1
H H72A 0.6028 0.3889 0.0735 0.050 Uiso calc R 1
H H72B 0.7063 0.3379 0.1172 0.050 Uiso calc R 1
H H72C 0.6717 0.4490 0.1472 0.050 Uiso calc R 1
H H82A 0.5379 0.1810 0.0100 0.051 Uiso calc R 1
H H82B 0.4488 0.2581 -0.0342 0.051 Uiso calc R 1
H H82C 0.4344 0.1267 -0.0288 0.051 Uiso calc R 1
H H912 0.5197 0.0087 0.4134 0.037 Uiso calc R 1
H H913 0.6573 0.0332 0.5170 0.048 Uiso calc R 1
H H914 0.7946 0.1106 0.5037 0.040 Uiso calc R 1
H H915 0.7953 0.1634 0.3857 0.036 Uiso calc R 1
H H916 0.6580 0.1405 0.2811 0.031 Uiso calc R 1
H H922 0.3895 -0.1075 0.3259 0.024 Uiso calc R 1
H H923 0.2494 -0.1176 0.3561 0.026 Uiso calc R 1
H H924 0.1403 0.0294 0.3265 0.026 Uiso calc R 1
H H925 0.1687 0.1857 0.2639 0.024 Uiso calc R 1
H H926 0.3088 0.1975 0.2330 0.021 Uiso calc R 1
H H932 0.6065 -0.1314 0.2938 0.039 Uiso calc R 1
H H933 0.6102 -0.3088 0.2416 0.056 Uiso calc R 1
H H934 0.4874 -0.3640 0.1358 0.059 Uiso calc R 1
H H935 0.3558 -0.2493 0.0821 0.050 Uiso calc R 1
H H936 0.3482 -0.0754 0.1349 0.036 Uiso calc R 1

loop_
_atom_site_aniso_label
_atom_site_aniso_U_11
_atom_site_aniso_U_22
_atom_site_aniso_U_33
_atom_site_aniso_U_12
_atom_site_aniso_U_13
_atom_site_aniso_U_23
S2 0.0219(3) 0.0317(4) 0.0328(4) -0.0092(3) 0.0109(3) -0.0070(3)
P9 0.0197(3) 0.0121(3) 0.0165(3) 0.0012(3) 0.0087(2) -0.0004(3)
O31 0.0614(15) 0.0396(13) 0.0565(15) -0.0296(12) 0.0351(12) -0.0253(11)
O32 0.0438(11) 0.0166(9) 0.0182(9) -0.0034(8) 0.0086(8) -0.0056(7)
O41 0.0377(11) 0.0145(9) 0.0341(11) 0.0054(8) 0.0158(9) 0.0005(8)
O42 0.0298(10) 0.0213(9) 0.0295(10) 0.0049(8) 0.0170(8) 0.0013(8)
O71 0.0355(10) 0.0159(9) 0.0281(10) 0.0049(8) 0.0170(8) 0.0038(8)
O72 0.0210(9) 0.0205(9) 0.0253(10) -0.0012(7) 0.0139(8) 0.0009(7)
O81 0.0409(11) 0.0186(9) 0.0229(10) 0.0057(8) 0.0180(8) -0.0021(7)
O82 0.0251(9) 0.0225(9) 0.0143(9) 0.0043(7) 0.0084(7) 0.0011(7)
N1 0.0187(10) 0.0164(10) 0.0185(10) -0.0016(8) 0.0070(8) -0.0014(8)
N6 0.0180(10) 0.0132(10) 0.0161(10) 0.0012(8) 0.0071(8) -0.0008(8)
C2 0.0200(13) 0.0187(13) 0.0172(12) -0.0023(10) 0.0044(10) 0.0021(10)
C3 0.0259(13) 0.0142(12) 0.0156(12) 0.0000(10) 0.0061(10) 0.0005(9)
C4 0.0235(13) 0.0139(11) 0.0138(11) 0.0039(10) 0.0080(10) 0.0029(10)
C5 0.0194(12) 0.0147(11) 0.0156(12) 0.0006(10) 0.0065(9) 0.0024(10)
C6 0.0210(13) 0.0132(11) 0.0129(12) 0.0029(10) 0.0056(10) 0.0023(9)
C7 0.0142(12) 0.0147(12) 0.0150(12) 0.0020(9) 0.0037(10) 0.0007(9)
C8 0.0180(12) 0.0132(11) 0.0155(12) 0.0011(9) 0.0076(10) 0.0001(9)
C21 0.0186(14) 0.0467(18) 0.0454(18) 0.0005(13) 0.0116(13) -0.0107(15)
C31 0.0280(15) 0.0199(13) 0.0254(15) -0.0024(11) 0.0066(12) -0.0042(11)
C32 0.063(2) 0.0308(17) 0.0301(17) -0.0116(15) 0.0123(15) -0.0166(13)
C41 0.0252(14) 0.0196(13) 0.0121(12) 0.0008(11) 0.0036(10) -0.0019(10)
C42 0.0334(16) 0.0342(16) 0.0342(16) 0.0088(13) 0.0207(13) -0.0004(13)
C71 0.0228(13) 0.0143(12) 0.0174(12) 0.0003(10) 0.0083(10) -0.0028(10)
C72 0.0350(16) 0.0355(16) 0.0372(17) -0.0090(13) 0.0220(14) 0.0022(13)
C81 0.0158(12) 0.0162(12) 0.0182(12) -0.0011(10) 0.0064(10) -0.0004(10)
C82 0.0474(19) 0.0420(18) 0.0161(14) 0.0094(14) 0.0141(13) 0.0060(12)
C911 0.0228(13) 0.0175(13) 0.0197(13) 0.0042(10) 0.0053(10) -0.0002(10)
C912 0.0366(16) 0.0319(16) 0.0225(14) -0.0065(13) 0.0065(12) 0.0009(12)
C913 0.0506(19) 0.0416(18) 0.0213(15) -0.0123(16) 0.0032(13) 0.0001(14)
C914 0.0331(16) 0.0258(15) 0.0301(16) -0.0010(13) -0.0058(13) -0.0041(12)
C915 0.0194(14) 0.0252(15) 0.0419(17) 0.0035(11) 0.0042(12) 0.0003(13)
C916 0.0231(14) 0.0257(14) 0.0291(15) 0.0068(11) 0.0090(12) 0.0030(11)
C921 0.0180(12) 0.0174(12) 0.0125(11) -0.0026(10) 0.0054(9) -0.0035(10)
C922 0.0242(13) 0.0164(12) 0.0188(12) -0.0007(10) 0.0081(10) -0.0022(10)
C923 0.0304(14) 0.0220(13) 0.0161(12) -0.0068(12) 0.0110(11) -0.0031(11)
C924 0.0195(13) 0.0294(15) 0.0203(13) -0.0081(11) 0.0105(10) -0.0076(11)
C925 0.0181(13) 0.0227(13) 0.0188(13) -0.0004(10) 0.0049(10) -0.0065(10)
C926 0.0225(13) 0.0153(12) 0.0142(12) -0.0021(10) 0.0062(10) -0.0035(10)
C931 0.0351(15) 0.0132(12) 0.0266(14) 0.0002(11) 0.0222(12) 0.0003(10)
C932 0.0492(18) 0.0237(14) 0.0359(16) 0.0123(13) 0.0297(15) 0.0108(12)
C933 0.077(3) 0.0235(16) 0.065(2) 0.0212(17) 0.058(2) 0.0194(16)
C934 0.095(3) 0.0156(15) 0.068(3) -0.0122(17) 0.068(2) -0.0086(15)
C935 0.063(2) 0.0273(16) 0.055(2) -0.0234(16) 0.0456(18) -0.0202(15)
C936 0.0386(16) 0.0221(14) 0.0371(17) -0.0099(12) 0.0235(14) -0.0072(12)

loop_
_atom_type_symbol
_atom_type_description
_atom_type_scat_dispersion_real
_atom_type_scat_dispersion_imag
_atom_type_scat_source
C C 0.0033 0.0000 'International Tables Vol C Tables 4.2.6.8 and 6.1.1.4'
H H 0.0000 0.0000 'International Tables Vol C Tables 4.2.6.8 and 6.1.1.4'
N N 0.0061 0.0000 'International Tables Vol C Tables 4.2.6.8 and 6.1.1.4'
O O 0.0106 0.0000 'International Tables Vol C Tables 4.2.6.8 and 6.1.1.4'
P P 0.1023 0.0000 'International Tables Vol C Tables 4.2.6.8 and 6.1.1.4'
S S 0.1246 0.0000 'International Tables Vol C Tables 4.2.6.8 and 6.1.1.4'

loop_
_geom_angle_atom_site_label_1
_geom_angle_atom_site_label_2
_geom_angle_atom_site_label_3
_geom_angle
_geom_angle_publ_flag
C2 S2 C21 100.49(12) no
C8 P9 C921 114.65(11) no
C8 P9 C931 111.45(11) no
C921 P9 C931 103.21(11) no
C8 P9 C911 108.49(11) no
C921 P9 C911 110.38(11) no
C931 P9 C911 108.44(12) no
C31 O32 C32 116.6(2) no
C41 O42 C42 115.0(2) no
C71 O72 C72 115.3(2) no
C81 O82 C82 113.78(19) no
C2 N1 C6 118.7(2) no
C7 N6 C6 122.3(2) no
N1 C2 C3 123.1(2) no
N1 C2 S2 116.50(18) no
C3 C2 S2 120.37(18) no
C4 C3 C2 117.2(2) no
C4 C3 C31 121.4(2) no
C2 C3 C31 121.2(2) no
C5 C4 C3 120.0(2) no
C5 C4 C41 119.2(2) no
C3 C4 C41 120.5(2) no
C4 C5 C6 118.7(2) no
C4 C5 H5 120.7 no
C6 C5 H5 120.7 no
N1 C6 N6 119.5(2) no
N1 C6 C5 122.2(2) no
N6 C6 C5 118.3(2) no
N6 C7 C8 121.3(2) no
N6 C7 C71 121.6(2) no
C8 C7 C71 117.1(2) no
C7 C8 C81 122.4(2) no
C7 C8 P9 116.04(17) no
C81 C8 P9 120.42(17) no
S2 C21 H21A 109.5 no
S2 C21 H21B 109.5 no
H21A C21 H21B 109.5 no
S2 C21 H21C 109.5 no
H21A C21 H21C 109.5 no
H21B C21 H21C 109.5 no
O31 C31 O32 123.6(2) no
O31 C31 C3 125.4(2) no
O32 C31 C3 111.1(2) no
O32 C32 H32A 109.5 no
O32 C32 H32B 109.5 no
H32A C32 H32B 109.5 no
O32 C32 H32C 109.5 no
H32A C32 H32C 109.5 no
H32B C32 H32C 109.5 no
O41 C41 O42 124.1(2) no
O41 C41 C4 123.7(2) no
O42 C41 C4 112.1(2) no
O42 C42 H42A 109.5 no
O42 C42 H42B 109.5 no
H42A C42 H42B 109.5 no
O42 C42 H42C 109.5 no
H42A C42 H42C 109.5 no
H42B C42 H42C 109.5 no
O71 C71 O72 125.0(2) no
O71 C71 C7 124.6(2) no
O72 C71 C7 110.34(19) no
O72 C72 H72A 109.5 no
O72 C72 H72B 109.5 no
H72A C72 H72B 109.5 no
O72 C72 H72C 109.5 no
H72A C72 H72C 109.5 no
H72B C72 H72C 109.5 no
O81 C81 O82 121.3(2) no
O81 C81 C8 127.4(2) no
O82 C81 C8 111.33(19) no
O82 C82 H82A 109.5 no
O82 C82 H82B 109.5 no
H82A C82 H82B 109.5 no
O82 C82 H82C 109.5 no
H82A C82 H82C 109.5 no
H82B C82 H82C 109.5 no
C912 C911 C916 119.4(2) no
C912 C911 P9 122.2(2) no
C916 C911 P9 118.36(19) no
C913 C912 C911 119.8(3) no
C913 C912 H912 120.1 no
C911 C912 H912 120.1 no
C914 C913 C912 120.8(3) no
C914 C913 H913 119.6 no
C912 C913 H913 119.6 no
C913 C914 C915 119.7(3) no
C913 C914 H914 120.2 no
C915 C914 H914 120.2 no
C914 C915 C916 120.3(3) no
C914 C915 H915 119.9 no
C916 C915 H915 119.9 no
C915 C916 C911 120.0(3) no
C915 C916 H916 120.0 no
C911 C916 H916 120.0 no
C926 C921 C922 120.1(2) no
C926 C921 P9 121.11(18) no
C922 C921 P9 118.76(18) no
C923 C922 C921 119.6(2) no
C923 C922 H922 120.2 no
C921 C922 H922 120.2 no
C922 C923 C924 120.2(2) no
C922 C923 H923 119.9 no
C924 C923 H923 119.9 no
C923 C924 C925 120.3(2) no
C923 C924 H924 119.9 no
C925 C924 H924 119.9 no
C924 C925 C926 120.2(2) no
C924 C925 H925 119.9 no
C926 C925 H925 119.9 no
C925 C926 C921 119.6(2) no
C925 C926 H926 120.2 no
C921 C926 H926 120.2 no
C932 C931 C936 120.2(2) no
C932 C931 P9 121.4(2) no
C936 C931 P9 118.4(2) no
C931 C932 C933 118.9(3) no
C931 C932 H932 120.5 no
C933 C932 H932 120.5 no
C934 C933 C932 120.2(3) no
C934 C933 H933 119.9 no
C932 C933 H933 119.9 no
C933 C934 C935 121.0(3) no
C933 C934 H934 119.5 no
C935 C934 H934 119.5 no
C934 C935 C936 119.5(3) no
C934 C935 H935 120.2 no
C936 C935 H935 120.2 no
C935 C936 C931 120.1(3) no
C935 C936 H936 120.0 no
C931 C936 H936 120.0 no

loop_
_geom_bond_atom_site_label_1
_geom_bond_atom_site_label_2
_geom_bond_distance
_geom_bond_publ_flag
S2 C2 1.770(2) no
S2 C21 1.795(3) no
P9 C8 1.751(2) no
P9 C921 1.805(2) no
P9 C931 1.806(2) no
P9 C911 1.809(2) no
O31 C31 1.203(3) no
O32 C31 1.341(3) no
O32 C32 1.440(3) no
O41 C41 1.205(3) no
O42 C41 1.336(3) no
O42 C42 1.454(3) no
O71 C71 1.202(3) no
O72 C71 1.336(3) no
O72 C72 1.447(3) no
O81 C81 1.208(3) no
O82 C81 1.360(3) no
O82 C82 1.445(3) no
N1 C2 1.338(3) no
N1 C6 1.342(3) no
N6 C7 1.311(3) no
N6 C6 1.389(3) no
C2 C3 1.404(3) no
C3 C4 1.400(3) no
C3 C31 1.483(3) y
C4 C5 1.378(3) no
C4 C41 1.505(3) y
C5 C6 1.400(3) no
C5 H5 0.95 no
C7 C8 1.419(3) no
C7 C71 1.528(3) y
C8 C81 1.455(3) y
C21 H21A 0.98 no
C21 H21B 0.98 no
C21 H21C 0.98 no
C32 H32A 0.98 no
C32 H32B 0.98 no
C32 H32C 0.98 no
C42 H42A 0.98 no
C42 H42B 0.98 no
C42 H42C 0.98 no
C72 H72A 0.98 no
C72 H72B 0.98 no
C72 H72C 0.98 no
C82 H82A 0.98 no
C82 H82B 0.98 no
C82 H82C 0.98 no
C911 C912 1.386(3) no
C911 C916 1.396(3) no
C912 C913 1.385(4) no
C912 H912 0.95 no
C913 C914 1.378(4) no
C913 H913 0.95 no
C914 C915 1.379(4) no
C914 H914 0.95 no
C915 C916 1.389(4) no
C915 H915 0.95 no
C916 H916 0.95 no
C921 C926 1.391(3) no
C921 C922 1.401(3) no
C922 C923 1.382(3) no
C922 H922 0.95 no
C923 C924 1.385(4) no
C923 H923 0.95 no
C924 C925 1.387(3) no
C924 H924 0.95 no
C925 C926 1.388(3) no
C925 H925 0.95 no
C926 H926 0.95 no
C931 C932 1.385(4) no
C931 C936 1.396(4) no
C932 C933 1.401(4) no
C932 H932 0.95 no
C933 C934 1.369(5) no
C933 H933 0.95 no
C934 C935 1.379(5) no
C934 H934 0.95 no
C935 C936 1.382(4) no
C935 H935 0.95 no
C936 H936 0.95 no

loop_
_geom_hbond_atom_site_label_D
_geom_hbond_atom_site_label_H
_geom_hbond_atom_site_label_A
_geom_hbond_site_symmetry_A
_geom_hbond_distance_DH
_geom_hbond_distance_HA
_geom_hbond_distance_DA
_geom_hbond_angle_DHA
_geom_hbond_publ_flag
C922 H922 O41 1_545 0.95 2.50 3.225(3) 133 y
C924 H924 O71 2_545 0.95 2.43 3.315(3) 155 y
C934 H934 O71 1_545 0.95 2.42 3.272(3) 149 y

loop_
_geom_torsion_atom_site_label_1
_geom_torsion_atom_site_label_2
_geom_torsion_atom_site_label_3
_geom_torsion_atom_site_label_4
_geom_torsion
_geom_torsion_publ_flag
C6 N1 C2 C3 -1.2(3) no
C6 N1 C2 S2 176.59(17) no
C21 S2 C2 N1 -7.6(2) no
C21 S2 C2 C3 170.2(2) no
N1 C2 C3 C4 -0.7(4) no
S2 C2 C3 C4 -178.34(17) no
N1 C2 C3 C31 175.6(2) no
S2 C2 C3 C31 -2.1(3) no
C2 C3 C4 C5 2.9(3) no
C31 C3 C4 C5 -173.3(2) no
C2 C3 C4 C41 -170.0(2) no
C31 C3 C4 C41 13.8(3) no
C3 C4 C5 C6 -3.3(3) no
C41 C4 C5 C6 169.6(2) no
C2 N1 C6 N6 -176.4(2) no
C2 N1 C6 C5 0.8(3) no
C7 N6 C6 N1 -38.0(3) no
C7 N6 C6 C5 144.7(2) no
C4 C5 C6 N1 1.5(3) no
C4 C5 C6 N6 178.7(2) no
C6 N6 C7 C8 164.6(2) no
C6 N6 C7 C71 -13.6(3) no
N6 C7 C8 C81 169.7(2) no
C71 C7 C8 C81 -12.0(3) no
C71 C7 C8 P9 155.93(17) no
C921 P9 C8 C7 75.2(2) no
C931 P9 C8 C7 -168.04(18) no
C911 P9 C8 C7 -48.7(2) no
C921 P9 C8 C81 -116.60(19) no
C931 P9 C8 C81 0.2(2) no
C911 P9 C8 C81 119.50(19) no
C32 O32 C31 O31 9.7(4) no
C32 O32 C31 C3 -171.3(2) no
C4 C3 C31 O31 -144.5(3) y
C2 C3 C31 O31 39.4(4) no
C4 C3 C31 O32 36.5(3) no
C2 C3 C31 O32 -139.6(2) no
C42 O42 C41 O41 -3.4(3) no
C42 O42 C41 C4 -179.4(2) no
C5 C4 C41 O41 -130.7(3) y
C3 C4 C41 O41 42.2(3) no
C5 C4 C41 O42 45.3(3) no
C3 C4 C41 O42 -141.8(2) no
C72 O72 C71 O71 -4.4(3) no
C72 O72 C71 C7 174.28(19) no
N6 C7 C71 O71 -57.9(3) no
C8 C7 C71 O71 123.8(3) y
N6 C7 C71 O72 123.4(2) no
C8 C7 C71 O72 -54.9(3) no
C82 O82 C81 O81 -12.4(3) no
C82 O82 C81 C8 167.8(2) no
C7 C8 C81 O81 147.6(2) y
P9 C8 C81 O81 -19.9(3) no
C7 C8 C81 O82 -32.6(3) no
P9 C8 C81 O82 159.98(16) no
N6 C7 C8 P9 -22.3(3) y
C8 P9 C911 C912 151.8(2) y
C921 P9 C911 C912 25.4(2) no
C931 P9 C911 C912 -87.0(2) no
C8 P9 C911 C916 -30.2(2) no
C921 P9 C911 C916 -156.65(19) no
C931 P9 C911 C916 91.0(2) no
C916 C911 C912 C913 0.3(4) no
P9 C911 C912 C913 178.2(2) no
C911 C912 C913 C914 -0.1(5) no
C912 C913 C914 C915 -0.2(5) no
C913 C914 C915 C916 0.3(4) no
C914 C915 C916 C911 -0.2(4) no
C912 C911 C916 C915 -0.1(4) no
P9 C911 C916 C915 -178.11(19) no
C8 P9 C921 C926 -13.5(2) no
C931 P9 C921 C926 -134.90(19) no
C911 P9 C921 C926 109.4(2) no
C8 P9 C921 C922 163.91(17) y
C931 P9 C921 C922 42.5(2) no
C911 P9 C921 C922 -73.2(2) no
C926 C921 C922 C923 -1.6(3) no
P9 C921 C922 C923 -179.03(18) no
C921 C922 C923 C924 0.3(3) no
C922 C923 C924 C925 0.9(4) no
C923 C924 C925 C926 -0.9(4) no
C924 C925 C926 C921 -0.4(3) no
C922 C921 C926 C925 1.6(3) no
P9 C921 C926 C925 178.99(17) no
C8 P9 C931 C932 116.1(2) y
C921 P9 C931 C932 -120.4(2) no
C911 P9 C931 C932 -3.3(2) no
C8 P9 C931 C936 -64.1(2) no
C921 P9 C931 C936 59.4(2) no
C911 P9 C931 C936 176.50(19) no
C936 C931 C932 C933 1.6(4) no
P9 C931 C932 C933 -178.6(2) no
C931 C932 C933 C934 0.5(4) no
C932 C933 C934 C935 -1.5(4) no
C933 C934 C935 C936 0.5(4) no
C934 C935 C936 C931 1.6(4) no
C932 C931 C936 C935 -2.6(4) no
P9 C931 C936 C935 177.6(2) no

loop_
_cod_related_entry_id
_cod_related_entry_database
_cod_related_entry_code
1 ChemSpider 30654114
